data_9011828
loop_
_publ_author_name
'Stanley, C. J.'
'Criddle, A. J.'
'Spratt, J.'
'Roberts, A. C.'
'Szymanski, J. T.'
'Welch, M. D.'

_publ_section_title
;
 Kingstonite, (Rh,Ir,Pt)3S4, a new mineral species from Yubdo, Ethiopia
;
_journal_name_full 'Mineralogical Magazine'
_journal_page_first 447
_journal_page_last 453
_journal_paper_doi 10.1180/0026461056940262
_journal_volume 69
_journal_year 2005
_chemical_compound_source 'Bir Bir River, Yubdo District, Wallaga Province, Ethiopia'
_chemical_formula_sum 'Ir0.727 Rh2.273 S4'
_chemical_name_mineral Kingstonite
_space_group_IT_number 12
_symmetry_space_group_name_Hall '-C 2y'
_symmetry_space_group_name_H-M 'C 1 2/m 1'
_cell_angle_alpha 90
_cell_angle_beta 109.000
_cell_angle_gamma 90
_cell_length_a 10.4616
_cell_length_b 10.7527
_cell_length_c 6.2648
_cell_formula_units_Z 6
_cell_volume 666.335
_database_code_amcsd 0014575
_exptl_crystal_density_diffrn 7.504
_cod_original_formula_sum '(Rh2.273 Ir.727) S4'
_cod_database_code 9011828

loop_
_space_group_symop_operation_xyz
x,y,z
1/2+x,1/2+y,z
x,-y,z
1/2+x,1/2-y,z
-x,y,-z
1/2-x,1/2+y,-z
-x,-y,-z
1/2-x,1/2-y,-z

loop_
_atom_site_aniso_label
_atom_site_aniso_U_11
_atom_site_aniso_U_22
_atom_site_aniso_U_33
_atom_site_aniso_U_12
_atom_site_aniso_U_13
_atom_site_aniso_U_23
Rh1 0.00550 0.00640 0.00660 -0.00040 0.00240 -0.00050
Ir1 0.00550 0.00640 0.00660 -0.00040 0.00240 -0.00050
Rh2 0.00490 0.00610 0.00700 0.00000 0.00210 0.00000
Ir2 0.00490 0.00610 0.00700 0.00000 0.00210 0.00000
Rh3 0.00390 0.00570 0.00420 0.00000 0.00150 0.00000
Ir3 0.00390 0.00570 0.00420 0.00000 0.00150 0.00000
Rh4 0.00480 0.00470 0.00500 0.00000 0.00130 0.00000
Ir4 0.00480 0.00470 0.00500 0.00000 0.00130 0.00000
S1 0.00550 0.00840 0.00510 0.00000 -0.00060 0.00000
S2 0.00480 0.00620 0.00750 0.00180 0.00190 0.00060
S3 0.01190 0.00850 0.00560 0.00000 0.00460 0.00000
S4 0.00710 0.00780 0.00560 -0.00330 0.00230 0.00020

loop_
_atom_site_label
_atom_site_fract_x
_atom_site_fract_y
_atom_site_fract_z
_atom_site_occupancy
Rh1 0.36578 0.14279 0.95211 0.75000
Ir1 0.36578 0.14279 0.95211 0.25000
Rh2 0.64989 0.00000 0.44360 0.90000
Ir2 0.64989 0.00000 0.44360 0.10000
Rh3 0.00000 0.00000 0.00000 0.64000
Ir3 0.00000 0.00000 0.00000 0.36000
Rh4 0.00000 0.16031 0.50000 0.69000
Ir4 0.00000 0.16031 0.50000 0.31000
S1 0.41625 0.00000 0.23612 1.00000
S2 0.87342 0.15705 0.11257 1.00000
S3 0.11639 0.00000 0.39114 1.00000
S4 0.14923 0.28955 0.40093 1.00000

loop_
_cod_related_entry_id
_cod_related_entry_database
_cod_related_entry_code
1 AMCSD 0014575
